data_1575631
loop_
_publ_author_name
'Mitchell, Aaron A.'
'Heine, Paul A.'
'Chang, Joseph'
'De Paolis, Adam'
'Patrick, Brian O.'
'Gates, Derek P.'

_publ_section_title
;
 Phospha-Peterson reactions with esters and thioesters: isolation of
 phosphaalkenes bearing C-heteroatom substituents.
;
_journal_issue 38
_journal_name_full 'Dalton transactions (Cambridge, England : 2003)'
_journal_page_first 14277
_journal_page_last 14285
_journal_paper_doi 10.1039/d5dt01781e
_journal_volume 54
_journal_year 2025
_chemical_formula_moiety 'C21 H33 P S'
_chemical_formula_sum 'C21 H33 P S'
_chemical_formula_weight 348.50
_space_group_crystal_system monoclinic
_space_group_IT_number 14
_space_group_name_Hall '-P 2ybc'
_space_group_name_H-M_alt 'P 1 21/c 1'
_atom_sites_solution_hydrogens geom
_audit_creation_date 2025-07-24
_audit_creation_method
;
Olex2 1.5
(compiled 2025.07.13 svn.rb7424aed for OlexSys, GUI svn.r7311)
;
_audit_update_record
;
2025-07-24 deposited with the CCDC.	2025-09-05 downloaded from the CCDC.
;
_cell_angle_alpha 90
_cell_angle_beta 113.080(2)
_cell_angle_gamma 90
_cell_formula_units_Z 8
_cell_length_a 12.6018(4)
_cell_length_b 29.0289(11)
_cell_length_c 12.3545(4)
_cell_measurement_reflns_used 9940
_cell_measurement_temperature 100
_cell_measurement_theta_max 67.46
_cell_measurement_theta_min 3.04
_cell_volume 4157.7(3)
_computing_cell_refinement 'SAINT V8.40B (?, 2016)'
_computing_data_reduction 'SAINT V8.40B (?, 2016)'
_computing_molecular_graphics 'Olex2 1.5 (Dolomanov et al., 2009)'
_computing_publication_material 'Olex2 1.5 (Dolomanov et al., 2009)'
_computing_structure_refinement 'XL  (Sheldrick, 2008)'
_computing_structure_solution 'SHELXT 2018/2 (Sheldrick, 2018)'
_diffrn_ambient_temperature 100
_diffrn_measured_fraction_theta_full 0.998
_diffrn_measured_fraction_theta_max 0.997
_diffrn_measurement_device_type 'Bruker APEX-II CCD'
_diffrn_measurement_method '\f and \w scans'
_diffrn_radiation_type CuK\a
_diffrn_radiation_wavelength 1.54178
_diffrn_reflns_av_R_equivalents 0.0562
_diffrn_reflns_av_unetI/netI 0.0265
_diffrn_reflns_Laue_measured_fraction_full 0.998
_diffrn_reflns_Laue_measured_fraction_max 0.997
_diffrn_reflns_limit_h_max 15
_diffrn_reflns_limit_h_min -15
_diffrn_reflns_limit_k_max 34
_diffrn_reflns_limit_k_min -33
_diffrn_reflns_limit_l_max 14
_diffrn_reflns_limit_l_min -14
_diffrn_reflns_number 69739
_diffrn_reflns_point_group_measured_fraction_full 0.998
_diffrn_reflns_point_group_measured_fraction_max 0.997
_diffrn_reflns_theta_full 67.679
_diffrn_reflns_theta_max 67.749
_diffrn_reflns_theta_min 3.045
_exptl_absorpt_coefficient_mu 2.070
_exptl_absorpt_correction_T_max 0.8300
_exptl_absorpt_correction_T_min 0.6944
_exptl_absorpt_correction_type multi-scan
_exptl_absorpt_process_details
;
SADABS-2016/2 (Bruker,2016/2) was used for absorption correction.
wR2(int) was 0.1062 before and 0.0639 after correction.
The Ratio of minimum to maximum transmission is 0.8367.
The \l/2 correction factor is Not present.
;
_exptl_crystal_colour 'clear colourless'
_exptl_crystal_colour_lustre clear
_exptl_crystal_colour_primary colourless
_exptl_crystal_density_diffrn 1.113
_exptl_crystal_description prism
_exptl_crystal_F_000 1520
_exptl_crystal_recrystallization_method 'Re-crystallisation from solvent'
_exptl_crystal_size_max 0.23
_exptl_crystal_size_mid 0.11
_exptl_crystal_size_min 0.09
_refine_diff_density_max 0.997
_refine_diff_density_min -0.311
_refine_diff_density_rms 0.057
_refine_ls_extinction_method none
_refine_ls_goodness_of_fit_ref 1.044
_refine_ls_hydrogen_treatment constr
_refine_ls_matrix_type full
_refine_ls_number_parameters 427
_refine_ls_number_reflns 7503
_refine_ls_number_restraints 0
_refine_ls_restrained_S_all 1.044
_refine_ls_R_factor_all 0.0499
_refine_ls_R_factor_gt 0.0432
_refine_ls_shift/su_max 0.001
_refine_ls_shift/su_mean 0.000
_refine_ls_structure_factor_coef Fsqd
_refine_ls_weighting_details 'w=1/[\s^2^(Fo^2^)+(0.0591P)^2^+3.2677P] where P=(Fo^2^+2Fc^2^)/3'
_refine_ls_weighting_scheme calc
_refine_ls_wR_factor_gt 0.1117
_refine_ls_wR_factor_ref 0.1166
_reflns_Friedel_coverage 0.000
_reflns_number_gt 6551
_reflns_number_total 7503
_reflns_threshold_expression 'I > 2\s(I)'
_cod_data_source_file d5dt01781e2.cif
_cod_data_source_block dg691_a
_cod_depositor_comments 'Adding full bibliography for 1575627--1575631.cif.'
_cod_database_code 1575631
_shelx_shelxl_version_number 2018/3
_shelx_space_group_comment
;
The symmetry employed for this shelxl refinement is uniquely defined
by the following loop, which should always be used as a source of
symmetry information in preference to the above space-group names.
They are only intended as comments.
;
_shelx_estimated_absorpt_t_max 0.836
_shelx_estimated_absorpt_t_min 0.647
_olex2_refinement_description
;
1. Fixed Uiso
 At 1.2 times of:
  All C(H) groups, All C(H,H) groups
 At 1.5 times of:
  All C(H,H,H) groups
2.a Ternary CH refined with riding coordinates:
 C16(H16), C37(H37), C40(H40), C34(H34), C19(H19), C13(H13)
2.b Secondary CH2 refined with riding coordinates:
 C2(H2A,H2B), C6(H6A,H6B), C23(H23A,H23B), C27(H27A,H27B), C24(H24A,H24B),
 C3(H3A,H3B), C5(H5A,H5B), C26(H26A,H26B), C25(H25A,H25B), C4(H4A,H4B)
2.c Aromatic/amide H refined with riding coordinates:
 C11(H11), C32(H32), C9(H9), C30(H30)
2.d Idealised Me refined as rotating group:
 C21(H21A,H21B,H21C), C41(H41A,H41B,H41C), C20(H20A,H20B,H20C), C42(H42A,H42B,
 H42C), C17(H17A,H17B,H17C), C39(H39A,H39B,H39C), C18(H18A,H18B,H18C), C36(H36A,
 H36B,H36C), C38(H38A,H38B,H38C), C35(H35A,H35B,H35C), C15(H15A,H15B,H15C),
 C14(H14A,H14B,H14C)
;
_olex2_submission_special_instructions 'No special instructions were received'

loop_
_space_group_symop_operation_xyz
'x, y, z'
'-x, y+1/2, -z+1/2'
'-x, -y, -z'
'x, -y-1/2, z-1/2'

loop_
_atom_site_label
_atom_site_type_symbol
_atom_site_fract_x
_atom_site_fract_y
_atom_site_fract_z
_atom_site_U_iso_or_equiv
_atom_site_adp_type
_atom_site_occupancy
_atom_site_site_symmetry_order
_atom_site_calc_flag
_atom_site_refinement_flags_posn
_atom_site_refinement_flags_adp
_atom_site_refinement_flags_occupancy
_atom_site_disorder_assembly
_atom_site_disorder_group
S1 S 0.59323(4) 0.36919(2) 0.52391(4) 0.02107(13) Uani 1 1 d . . . . .
P1 P 0.70777(4) 0.36116(2) 0.78619(4) 0.01868(12) Uani 1 1 d . . . . .
P2 P 0.55763(4) 0.37270(2) 0.03716(4) 0.01834(13) Uani 1 1 d . . . . .
S2 S 0.67210(4) 0.38673(2) 0.29709(4) 0.02805(14) Uani 1 1 d . . . . .
C10 C 1.02894(16) 0.35088(6) 0.69033(16) 0.0169(4) Uani 1 1 d . . . . .
C31 C 0.23222(16) 0.35924(6) 0.12461(15) 0.0162(4) Uani 1 1 d . . . . .
C12 C 0.85605(16) 0.31573(6) 0.69666(15) 0.0158(4) Uani 1 1 d . . . . .
C33 C 0.40918(16) 0.32617(6) 0.12286(15) 0.0149(4) Uani 1 1 d . . . . .
C29 C 0.36690(15) 0.40748(6) 0.07784(15) 0.0156(4) Uani 1 1 d . . . . .
C11 C 0.95701(16) 0.31303(6) 0.67639(16) 0.0166(4) Uani 1 1 d . . . . .
H11 H 0.977432 0.284463 0.652289 0.020 Uiso 1 1 calc R U . . .
C32 C 0.30597(16) 0.32203(6) 0.13845(16) 0.0165(4) Uani 1 1 d . . . . .
H32 H 0.285274 0.292873 0.159182 0.020 Uiso 1 1 calc R U . . .
C28 C 0.43909(16) 0.36910(6) 0.08941(15) 0.0152(4) Uani 1 1 d . . . . .
C7 C 0.82578(16) 0.35797(6) 0.73347(15) 0.0161(4) Uani 1 1 d . . . . .
C8 C 0.89691(17) 0.39669(6) 0.74607(16) 0.0182(4) Uani 1 1 d . . . . .
C16 C 1.14315(16) 0.34705(7) 0.67649(17) 0.0204(4) Uani 1 1 d . . . . .
H16 H 1.168765 0.379014 0.668471 0.024 Uiso 1 1 calc R U . . .
C9 C 0.99645(17) 0.39236(6) 0.72367(16) 0.0184(4) Uani 1 1 d . . . . .
H9 H 1.043629 0.418708 0.731490 0.022 Uiso 1 1 calc R U . . .
C30 C 0.26519(16) 0.40174(6) 0.09622(16) 0.0168(4) Uani 1 1 d . . . . .
H30 H 0.217010 0.427707 0.089081 0.020 Uiso 1 1 calc R U . . .
C37 C 0.11734(17) 0.35363(7) 0.13598(18) 0.0205(4) Uani 1 1 d . . . . .
H37 H 0.086565 0.385138 0.138996 0.025 Uiso 1 1 calc R U . . .
C40 C 0.48590(16) 0.28396(6) 0.14089(16) 0.0173(4) Uani 1 1 d . . . . .
H40 H 0.563440 0.294892 0.147430 0.021 Uiso 1 1 calc R U . . .
C34 C 0.39494(17) 0.45435(6) 0.03998(17) 0.0200(4) Uani 1 1 d . . . . .
H34 H 0.480026 0.455359 0.060905 0.024 Uiso 1 1 calc R U . . .
C19 C 0.78192(16) 0.27285(6) 0.68154(16) 0.0175(4) Uani 1 1 d . . . . .
H19 H 0.704584 0.283180 0.677001 0.021 Uiso 1 1 calc R U . . .
C21 C 0.76298(18) 0.24677(7) 0.56791(17) 0.0232(4) Uani 1 1 d . . . . .
H21A H 0.732903 0.267962 0.500971 0.035 Uiso 1 1 calc R U . . .
H21B H 0.707482 0.221799 0.557477 0.035 Uiso 1 1 calc R U . . .
H21C H 0.836436 0.233820 0.572451 0.035 Uiso 1 1 calc R U . . .
C1 C 0.58747(17) 0.36848(6) 0.66221(17) 0.0188(4) Uani 1 1 d . . . . .
C22 C 0.67843(17) 0.38095(7) 0.16023(17) 0.0205(4) Uani 1 1 d . . . . .
C41 C 0.50278(18) 0.25822(7) 0.25439(17) 0.0241(4) Uani 1 1 d . . . . .
H41A H 0.528178 0.279889 0.320508 0.036 Uiso 1 1 calc R U . . .
H41B H 0.561292 0.234191 0.268294 0.036 Uiso 1 1 calc R U . . .
H41C H 0.429692 0.244070 0.247144 0.036 Uiso 1 1 calc R U . . .
C20 C 0.83366(19) 0.24167(7) 0.78951(18) 0.0254(4) Uani 1 1 d . . . . .
H20A H 0.909689 0.230829 0.796367 0.038 Uiso 1 1 calc R U . . .
H20B H 0.782807 0.215172 0.780986 0.038 Uiso 1 1 calc R U . . .
H20C H 0.841625 0.259029 0.860307 0.038 Uiso 1 1 calc R U . . .
C2 C 0.47415(18) 0.37410(8) 0.67565(18) 0.0244(4) Uani 1 1 d . . . . .
H2A H 0.486714 0.368002 0.758628 0.029 Uiso 1 1 calc R U . . .
H2B H 0.419358 0.350661 0.626467 0.029 Uiso 1 1 calc R U . . .
C42 C 0.43857(19) 0.25203(7) 0.03425(18) 0.0266(4) Uani 1 1 d . . . . .
H42A H 0.361166 0.241608 0.023729 0.040 Uiso 1 1 calc R U . . .
H42B H 0.489555 0.225303 0.046838 0.040 Uiso 1 1 calc R U . . .
H42C H 0.434630 0.268683 -0.036225 0.040 Uiso 1 1 calc R U . . .
C6 C 0.44582(17) 0.37722(7) 0.41986(17) 0.0231(4) Uani 1 1 d . . . . .
H6A H 0.443362 0.372366 0.339597 0.028 Uiso 1 1 calc R U . . .
H6B H 0.397506 0.353032 0.434227 0.028 Uiso 1 1 calc R U . . .
C23 C 0.79262(17) 0.38280(7) 0.14646(18) 0.0235(4) Uani 1 1 d . . . . .
H23A H 0.777907 0.376913 0.062863 0.028 Uiso 1 1 calc R U . . .
H23B H 0.841832 0.357424 0.193230 0.028 Uiso 1 1 calc R U . . .
C13 C 0.86541(19) 0.44313(7) 0.7817(2) 0.0272(5) Uani 1 1 d . . . . .
H13 H 0.812180 0.437420 0.822685 0.033 Uiso 1 1 calc R U . . .
C17 C 1.13426(19) 0.32018(9) 0.56689(19) 0.0313(5) Uani 1 1 d . . . . .
H17A H 1.113350 0.288140 0.574054 0.047 Uiso 1 1 calc R U . . .
H17B H 1.208734 0.320992 0.559189 0.047 Uiso 1 1 calc R U . . .
H17C H 1.075001 0.334163 0.497156 0.047 Uiso 1 1 calc R U . . .
C39 C 0.12705(19) 0.32825(9) 0.24747(19) 0.0319(5) Uani 1 1 d . . . . .
H39A H 0.157717 0.297246 0.247244 0.048 Uiso 1 1 calc R U . . .
H39B H 0.050618 0.326010 0.250370 0.048 Uiso 1 1 calc R U . . .
H39C H 0.179074 0.345193 0.316494 0.048 Uiso 1 1 calc R U . . .
C18 C 1.23445(18) 0.32603(8) 0.78698(19) 0.0291(5) Uani 1 1 d . . . . .
H18A H 1.238470 0.343697 0.856075 0.044 Uiso 1 1 calc R U . . .
H18B H 1.309620 0.326865 0.780807 0.044 Uiso 1 1 calc R U . . .
H18C H 1.213896 0.294022 0.795024 0.044 Uiso 1 1 calc R U . . .
C36 C 0.3352(2) 0.45895(8) -0.09366(19) 0.0316(5) Uani 1 1 d . . . . .
H36A H 0.358798 0.433454 -0.131255 0.047 Uiso 1 1 calc R U . . .
H36B H 0.357054 0.488276 -0.118419 0.047 Uiso 1 1 calc R U . . .
H36C H 0.251376 0.458069 -0.117000 0.047 Uiso 1 1 calc R U . . .
C38 C 0.03110(18) 0.32926(8) 0.02728(19) 0.0304(5) Uani 1 1 d . . . . .
H38A H 0.026690 0.345616 -0.043752 0.046 Uiso 1 1 calc R U . . .
H38B H -0.045137 0.329045 0.031066 0.046 Uiso 1 1 calc R U . . .
H38C H 0.056492 0.297504 0.024885 0.046 Uiso 1 1 calc R U . . .
C27 C 0.82042(19) 0.38815(8) 0.40354(19) 0.0301(5) Uani 1 1 d . . . . .
H27A H 0.820168 0.384746 0.483176 0.036 Uiso 1 1 calc R U . . .
H27B H 0.861326 0.361142 0.389556 0.036 Uiso 1 1 calc R U . . .
C35 C 0.3645(2) 0.49493(8) 0.1005(2) 0.0376(6) Uani 1 1 d . . . . .
H35A H 0.280533 0.497141 0.073930 0.056 Uiso 1 1 calc R U . . .
H35B H 0.394562 0.523408 0.080529 0.056 Uiso 1 1 calc R U . . .
H35C H 0.398979 0.490352 0.185877 0.056 Uiso 1 1 calc R U . . .
C24 C 0.86034(19) 0.42787(8) 0.1834(2) 0.0296(5) Uani 1 1 d . . . . .
H24A H 0.904348 0.432680 0.133296 0.036 Uiso 1 1 calc R U . . .
H24B H 0.804722 0.453589 0.167973 0.036 Uiso 1 1 calc R U . . .
C3 C 0.4189(2) 0.42205(8) 0.64107(19) 0.0312(5) Uani 1 1 d . . . . .
H3A H 0.377011 0.429481 0.691925 0.037 Uiso 1 1 calc R U . . .
H3B H 0.481308 0.445057 0.657586 0.037 Uiso 1 1 calc R U . . .
C5 C 0.3916(2) 0.42388(8) 0.42291(19) 0.0354(5) Uani 1 1 d . . . . .
H5A H 0.331951 0.430452 0.343846 0.043 Uiso 1 1 calc R U . . .
H5B H 0.451776 0.447947 0.440769 0.043 Uiso 1 1 calc R U . . .
C26 C 0.8889(2) 0.43136(9) 0.4023(2) 0.0373(5) Uani 1 1 d . . . . .
H26A H 0.950467 0.435672 0.481501 0.045 Uiso 1 1 calc R U . . .
H26B H 0.836851 0.458345 0.385775 0.045 Uiso 1 1 calc R U . . .
C25 C 0.9439(2) 0.43011(9) 0.3117(2) 0.0375(5) Uani 1 1 d . . . . .
H25A H 0.992431 0.457935 0.322612 0.045 Uiso 1 1 calc R U . . .
H25B H 0.995570 0.403010 0.328586 0.045 Uiso 1 1 calc R U . . .
C15 C 0.9680(3) 0.46958(9) 0.8652(2) 0.0506(7) Uani 1 1 d . . . . .
H15A H 1.007625 0.451185 0.936184 0.076 Uiso 1 1 calc R U . . .
H15B H 0.941780 0.498631 0.886753 0.076 Uiso 1 1 calc R U . . .
H15C H 1.021281 0.476109 0.826817 0.076 Uiso 1 1 calc R U . . .
C14 C 0.8008(3) 0.47188(9) 0.6735(3) 0.0512(7) Uani 1 1 d . . . . .
H14A H 0.850867 0.477866 0.631138 0.077 Uiso 1 1 calc R U . . .
H14B H 0.777906 0.501196 0.697288 0.077 Uiso 1 1 calc R U . . .
H14C H 0.731891 0.455200 0.622014 0.077 Uiso 1 1 calc R U . . .
C4 C 0.3362(2) 0.42709(10) 0.5138(2) 0.0451(7) Uani 1 1 d . . . . .
H4A H 0.296864 0.457250 0.504332 0.054 Uiso 1 1 calc R U . . .
H4B H 0.276446 0.402856 0.495882 0.054 Uiso 1 1 calc R U . . .

loop_
_atom_site_aniso_label
_atom_site_aniso_U_11
_atom_site_aniso_U_22
_atom_site_aniso_U_33
_atom_site_aniso_U_23
_atom_site_aniso_U_13
_atom_site_aniso_U_12
S1 0.0163(2) 0.0343(3) 0.0131(2) -0.00031(18) 0.00631(19) -0.00095(19)
P1 0.0167(2) 0.0270(3) 0.0137(2) -0.00051(18) 0.0074(2) 0.00275(19)
P2 0.0153(2) 0.0264(3) 0.0160(2) 0.00146(18) 0.0089(2) 0.00050(19)
S2 0.0176(3) 0.0494(3) 0.0174(2) -0.0022(2) 0.0071(2) -0.0027(2)
C10 0.0141(9) 0.0201(9) 0.0163(9) 0.0032(7) 0.0057(7) 0.0006(7)
C31 0.0140(9) 0.0215(9) 0.0132(8) -0.0020(7) 0.0053(7) -0.0013(7)
C12 0.0153(9) 0.0191(9) 0.0119(8) 0.0015(7) 0.0041(7) -0.0006(7)
C33 0.0134(9) 0.0205(9) 0.0100(8) -0.0007(7) 0.0039(7) 0.0013(7)
C29 0.0149(9) 0.0193(9) 0.0121(8) -0.0026(7) 0.0047(7) -0.0024(7)
C11 0.0172(9) 0.0158(9) 0.0178(9) 0.0004(7) 0.0078(8) 0.0008(7)
C32 0.0169(9) 0.0181(9) 0.0159(9) -0.0003(7) 0.0078(8) -0.0018(7)
C28 0.0129(9) 0.0216(9) 0.0105(8) -0.0008(7) 0.0039(7) -0.0008(7)
C7 0.0157(9) 0.0205(9) 0.0111(8) 0.0005(7) 0.0041(7) 0.0011(7)
C8 0.0197(10) 0.0183(9) 0.0148(9) -0.0004(7) 0.0048(8) 0.0007(7)
C16 0.0159(9) 0.0210(10) 0.0260(10) 0.0021(8) 0.0101(8) -0.0024(8)
C9 0.0182(10) 0.0163(9) 0.0183(9) 0.0006(7) 0.0045(8) -0.0029(7)
C30 0.0147(9) 0.0188(9) 0.0166(9) -0.0016(7) 0.0057(7) 0.0019(7)
C37 0.0154(9) 0.0223(10) 0.0275(10) 0.0009(8) 0.0123(8) 0.0017(8)
C40 0.0153(9) 0.0207(9) 0.0180(9) 0.0016(7) 0.0088(8) 0.0026(7)
C34 0.0183(10) 0.0196(9) 0.0237(10) 0.0003(8) 0.0099(8) -0.0016(8)
C19 0.0159(9) 0.0186(9) 0.0209(9) -0.0020(7) 0.0103(8) -0.0026(7)
C21 0.0227(10) 0.0263(10) 0.0223(10) -0.0052(8) 0.0107(9) -0.0077(8)
C1 0.0193(10) 0.0209(9) 0.0183(9) -0.0007(7) 0.0098(8) -0.0004(7)
C22 0.0188(10) 0.0225(10) 0.0225(10) 0.0039(8) 0.0106(8) 0.0015(8)
C41 0.0256(11) 0.0290(11) 0.0198(10) 0.0070(8) 0.0111(9) 0.0094(8)
C20 0.0325(12) 0.0242(10) 0.0222(10) 0.0000(8) 0.0137(9) -0.0070(9)
C2 0.0194(10) 0.0383(12) 0.0184(10) 0.0026(8) 0.0106(8) 0.0031(9)
C42 0.0316(11) 0.0256(10) 0.0219(10) -0.0015(8) 0.0098(9) 0.0104(9)
C6 0.0194(10) 0.0333(11) 0.0140(9) -0.0019(8) 0.0039(8) 0.0040(8)
C23 0.0171(10) 0.0296(11) 0.0263(10) 0.0034(8) 0.0114(9) 0.0023(8)
C13 0.0307(12) 0.0199(10) 0.0349(12) -0.0048(9) 0.0171(10) 0.0007(9)
C17 0.0219(11) 0.0494(14) 0.0283(11) -0.0047(10) 0.0159(10) -0.0022(10)
C39 0.0193(11) 0.0562(15) 0.0252(11) 0.0036(10) 0.0143(9) -0.0018(10)
C18 0.0155(10) 0.0423(13) 0.0281(11) 0.0030(9) 0.0070(9) 0.0015(9)
C36 0.0400(13) 0.0264(11) 0.0285(11) 0.0071(9) 0.0135(10) -0.0030(10)
C38 0.0165(10) 0.0464(13) 0.0267(11) 0.0036(10) 0.0069(9) -0.0055(9)
C27 0.0219(11) 0.0425(13) 0.0216(10) 0.0008(9) 0.0039(9) -0.0057(9)
C35 0.0556(16) 0.0212(11) 0.0470(14) -0.0081(10) 0.0320(13) -0.0094(10)
C24 0.0254(11) 0.0297(11) 0.0376(12) 0.0068(9) 0.0166(10) -0.0017(9)
C3 0.0305(12) 0.0420(13) 0.0241(11) -0.0043(9) 0.0140(10) 0.0102(10)
C5 0.0456(14) 0.0381(13) 0.0221(11) 0.0047(9) 0.0126(10) 0.0184(11)
C26 0.0319(13) 0.0431(14) 0.0321(12) -0.0058(10) 0.0075(11) -0.0110(11)
C25 0.0282(12) 0.0399(13) 0.0425(14) 0.0001(11) 0.0119(11) -0.0115(10)
C15 0.0609(18) 0.0320(13) 0.0406(15) -0.0166(11) 0.0003(13) 0.0091(12)
C14 0.0495(17) 0.0271(13) 0.0537(17) -0.0070(11) -0.0049(13) 0.0135(12)
C4 0.0490(16) 0.0539(16) 0.0323(13) 0.0019(11) 0.0159(12) 0.0244(13)

loop_
_atom_type_symbol
_atom_type_description
_atom_type_scat_dispersion_real
_atom_type_scat_dispersion_imag
_atom_type_scat_source
C C 0.0181 0.0091 'International Tables Vol C Tables 4.2.6.8 and 6.1.1.4'
H H 0.0000 0.0000 'International Tables Vol C Tables 4.2.6.8 and 6.1.1.4'
P P 0.2955 0.4335 'International Tables Vol C Tables 4.2.6.8 and 6.1.1.4'
S S 0.3331 0.5567 'International Tables Vol C Tables 4.2.6.8 and 6.1.1.4'

loop_
_geom_angle_atom_site_label_1
_geom_angle_atom_site_label_2
_geom_angle_atom_site_label_3
_geom_angle
_geom_angle_site_symmetry_1
_geom_angle_site_symmetry_3
_geom_angle_publ_flag
C1 S1 C6 105.81(9) . . ?
C1 P1 C7 104.27(9) . . ?
C22 P2 C28 105.04(9) . . ?
C22 S2 C27 106.33(10) . . ?
C11 C10 C16 121.91(17) . . ?
C9 C10 C11 117.97(17) . . ?
C9 C10 C16 120.04(17) . . ?
C32 C31 C37 121.39(17) . . ?
C30 C31 C32 117.96(16) . . ?
C30 C31 C37 120.61(17) . . ?
C11 C12 C7 119.24(17) . . ?
C11 C12 C19 119.46(16) . . ?
C7 C12 C19 121.29(16) . . ?
C32 C33 C28 119.23(16) . . ?
C32 C33 C40 118.97(16) . . ?
C28 C33 C40 121.80(16) . . ?
C28 C29 C34 121.22(16) . . ?
C30 C29 C28 119.10(17) . . ?
C30 C29 C34 119.62(16) . . ?
C10 C11 C12 122.03(17) . . ?
C10 C11 H11 119.0 . . ?
C12 C11 H11 119.0 . . ?
C31 C32 C33 122.08(17) . . ?
C31 C32 H32 119.0 . . ?
C33 C32 H32 119.0 . . ?
C33 C28 P2 119.87(13) . . ?
C29 C28 P2 119.85(13) . . ?
C29 C28 C33 119.48(16) . . ?
C12 C7 P1 120.95(14) . . ?
C8 C7 P1 119.17(14) . . ?
C8 C7 C12 119.25(17) . . ?
C7 C8 C13 120.89(17) . . ?
C9 C8 C7 119.36(17) . . ?
C9 C8 C13 119.74(17) . . ?
C10 C16 H16 107.5 . . ?
C10 C16 C17 113.18(16) . . ?
C10 C16 C18 110.13(16) . . ?
C17 C16 H16 107.5 . . ?
C18 C16 H16 107.5 . . ?
C18 C16 C17 110.86(18) . . ?
C10 C9 C8 122.13(17) . . ?
C10 C9 H9 118.9 . . ?
C8 C9 H9 118.9 . . ?
C31 C30 C29 122.07(17) . . ?
C31 C30 H30 119.0 . . ?
C29 C30 H30 119.0 . . ?
C31 C37 H37 107.7 . . ?
C31 C37 C39 113.21(16) . . ?
C31 C37 C38 110.11(16) . . ?
C39 C37 H37 107.7 . . ?
C39 C37 C38 110.34(17) . . ?
C38 C37 H37 107.7 . . ?
C33 C40 H40 107.5 . . ?
C33 C40 C41 112.32(15) . . ?
C33 C40 C42 110.57(15) . . ?
C41 C40 H40 107.5 . . ?
C42 C40 H40 107.5 . . ?
C42 C40 C41 111.18(16) . . ?
C29 C34 H34 107.5 . . ?
C29 C34 C36 109.52(16) . . ?
C36 C34 H34 107.5 . . ?
C35 C34 C29 114.00(16) . . ?
C35 C34 H34 107.5 . . ?
C35 C34 C36 110.51(18) . . ?
C12 C19 H19 107.4 . . ?
C12 C19 C21 112.62(15) . . ?
C12 C19 C20 110.19(16) . . ?
C21 C19 H19 107.4 . . ?
C21 C19 C20 111.54(16) . . ?
C20 C19 H19 107.4 . . ?
C19 C21 H21A 109.5 . . ?
C19 C21 H21B 109.5 . . ?
C19 C21 H21C 109.5 . . ?
H21A C21 H21B 109.5 . . ?
H21A C21 H21C 109.5 . . ?
H21B C21 H21C 109.5 . . ?
P1 C1 S1 121.52(11) . . ?
C2 C1 S1 120.83(14) . . ?
C2 C1 P1 117.64(14) . . ?
P2 C22 S2 121.38(11) . . ?
C23 C22 P2 117.59(14) . . ?
C23 C22 S2 121.03(15) . . ?
C40 C41 H41A 109.5 . . ?
C40 C41 H41B 109.5 . . ?
C40 C41 H41C 109.5 . . ?
H41A C41 H41B 109.5 . . ?
H41A C41 H41C 109.5 . . ?
H41B C41 H41C 109.5 . . ?
C19 C20 H20A 109.5 . . ?
C19 C20 H20B 109.5 . . ?
C19 C20 H20C 109.5 . . ?
H20A C20 H20B 109.5 . . ?
H20A C20 H20C 109.5 . . ?
H20B C20 H20C 109.5 . . ?
C1 C2 H2A 108.7 . . ?
C1 C2 H2B 108.7 . . ?
C1 C2 C3 114.30(17) . . ?
H2A C2 H2B 107.6 . . ?
C3 C2 H2A 108.7 . . ?
C3 C2 H2B 108.7 . . ?
C40 C42 H42A 109.5 . . ?
C40 C42 H42B 109.5 . . ?
C40 C42 H42C 109.5 . . ?
H42A C42 H42B 109.5 . . ?
H42A C42 H42C 109.5 . . ?
H42B C42 H42C 109.5 . . ?
S1 C6 H6A 108.2 . . ?
S1 C6 H6B 108.2 . . ?
H6A C6 H6B 107.4 . . ?
C5 C6 S1 116.19(16) . . ?
C5 C6 H6A 108.2 . . ?
C5 C6 H6B 108.2 . . ?
C22 C23 H23A 108.3 . . ?
C22 C23 H23B 108.3 . . ?
C22 C23 C24 116.09(17) . . ?
H23A C23 H23B 107.4 . . ?
C24 C23 H23A 108.3 . . ?
C24 C23 H23B 108.3 . . ?
C8 C13 H13 107.7 . . ?
C15 C13 C8 113.48(19) . . ?
C15 C13 H13 107.7 . . ?
C15 C13 C14 110.0(2) . . ?
C14 C13 C8 110.15(18) . . ?
C14 C13 H13 107.7 . . ?
C16 C17 H17A 109.5 . . ?
C16 C17 H17B 109.5 . . ?
C16 C17 H17C 109.5 . . ?
H17A C17 H17B 109.5 . . ?
H17A C17 H17C 109.5 . . ?
H17B C17 H17C 109.5 . . ?
C37 C39 H39A 109.5 . . ?
C37 C39 H39B 109.5 . . ?
C37 C39 H39C 109.5 . . ?
H39A C39 H39B 109.5 . . ?
H39A C39 H39C 109.5 . . ?
H39B C39 H39C 109.5 . . ?
C16 C18 H18A 109.5 . . ?
C16 C18 H18B 109.5 . . ?
C16 C18 H18C 109.5 . . ?
H18A C18 H18B 109.5 . . ?
H18A C18 H18C 109.5 . . ?
H18B C18 H18C 109.5 . . ?
C34 C36 H36A 109.5 . . ?
C34 C36 H36B 109.5 . . ?
C34 C36 H36C 109.5 . . ?
H36A C36 H36B 109.5 . . ?
H36A C36 H36C 109.5 . . ?
H36B C36 H36C 109.5 . . ?
C37 C38 H38A 109.5 . . ?
C37 C38 H38B 109.5 . . ?
C37 C38 H38C 109.5 . . ?
H38A C38 H38B 109.5 . . ?
H38A C38 H38C 109.5 . . ?
H38B C38 H38C 109.5 . . ?
S2 C27 H27A 108.3 . . ?
S2 C27 H27B 108.3 . . ?
H27A C27 H27B 107.4 . . ?
C26 C27 S2 115.90(17) . . ?
C26 C27 H27A 108.3 . . ?
C26 C27 H27B 108.3 . . ?
C34 C35 H35A 109.5 . . ?
C34 C35 H35B 109.5 . . ?
C34 C35 H35C 109.5 . . ?
H35A C35 H35B 109.5 . . ?
H35A C35 H35C 109.5 . . ?
H35B C35 H35C 109.5 . . ?
C23 C24 H24A 108.5 . . ?
C23 C24 H24B 108.5 . . ?
H24A C24 H24B 107.5 . . ?
C25 C24 C23 115.11(18) . . ?
C25 C24 H24A 108.5 . . ?
C25 C24 H24B 108.5 . . ?
C2 C3 H3A 108.4 . . ?
C2 C3 H3B 108.4 . . ?
H3A C3 H3B 107.5 . . ?
C4 C3 C2 115.31(19) . . ?
C4 C3 H3A 108.4 . . ?
C4 C3 H3B 108.4 . . ?
C6 C5 H5A 108.7 . . ?
C6 C5 H5B 108.7 . . ?
C6 C5 C4 114.1(2) . . ?
H5A C5 H5B 107.6 . . ?
C4 C5 H5A 108.7 . . ?
C4 C5 H5B 108.7 . . ?
C27 C26 H26A 108.7 . . ?
C27 C26 H26B 108.7 . . ?
C27 C26 C25 114.1(2) . . ?
H26A C26 H26B 107.6 . . ?
C25 C26 H26A 108.7 . . ?
C25 C26 H26B 108.7 . . ?
C24 C25 C26 115.8(2) . . ?
C24 C25 H25A 108.3 . . ?
C24 C25 H25B 108.3 . . ?
C26 C25 H25A 108.3 . . ?
C26 C25 H25B 108.3 . . ?
H25A C25 H25B 107.4 . . ?
C13 C15 H15A 109.5 . . ?
C13 C15 H15B 109.5 . . ?
C13 C15 H15C 109.5 . . ?
H15A C15 H15B 109.5 . . ?
H15A C15 H15C 109.5 . . ?
H15B C15 H15C 109.5 . . ?
C13 C14 H14A 109.5 . . ?
C13 C14 H14B 109.5 . . ?
C13 C14 H14C 109.5 . . ?
H14A C14 H14B 109.5 . . ?
H14A C14 H14C 109.5 . . ?
H14B C14 H14C 109.5 . . ?
C3 C4 C5 115.2(2) . . ?
C3 C4 H4A 108.5 . . ?
C3 C4 H4B 108.5 . . ?
C5 C4 H4A 108.5 . . ?
C5 C4 H4B 108.5 . . ?
H4A C4 H4B 107.5 . . ?

loop_
_geom_bond_atom_site_label_1
_geom_bond_atom_site_label_2
_geom_bond_distance
_geom_bond_site_symmetry_2
_geom_bond_publ_flag
S1 C1 1.7386(19) . ?
S1 C6 1.813(2) . ?
P1 C7 1.8449(19) . ?
P1 C1 1.694(2) . ?
P2 C28 1.8480(18) . ?
P2 C22 1.695(2) . ?
S2 C22 1.7318(19) . ?
S2 C27 1.816(2) . ?
C10 C11 1.392(3) . ?
C10 C16 1.518(3) . ?
C10 C9 1.386(3) . ?
C31 C32 1.391(3) . ?
C31 C30 1.390(3) . ?
C31 C37 1.517(2) . ?
C12 C11 1.392(3) . ?
C12 C7 1.411(3) . ?
C12 C19 1.523(2) . ?
C33 C32 1.393(3) . ?
C33 C28 1.410(3) . ?
C33 C40 1.522(2) . ?
C29 C28 1.410(3) . ?
C29 C30 1.396(3) . ?
C29 C34 1.525(3) . ?
C11 H11 0.9500 . ?
C32 H32 0.9500 . ?
C7 C8 1.408(3) . ?
C8 C9 1.392(3) . ?
C8 C13 1.518(3) . ?
C16 H16 1.0000 . ?
C16 C17 1.528(3) . ?
C16 C18 1.526(3) . ?
C9 H9 0.9500 . ?
C30 H30 0.9500 . ?
C37 H37 1.0000 . ?
C37 C39 1.524(3) . ?
C37 C38 1.530(3) . ?
C40 H40 1.0000 . ?
C40 C41 1.528(3) . ?
C40 C42 1.528(3) . ?
C34 H34 1.0000 . ?
C34 C36 1.528(3) . ?
C34 C35 1.522(3) . ?
C19 H19 1.0000 . ?
C19 C21 1.529(3) . ?
C19 C20 1.530(3) . ?
C21 H21A 0.9800 . ?
C21 H21B 0.9800 . ?
C21 H21C 0.9800 . ?
C1 C2 1.510(3) . ?
C22 C23 1.515(3) . ?
C41 H41A 0.9800 . ?
C41 H41B 0.9800 . ?
C41 H41C 0.9800 . ?
C20 H20A 0.9800 . ?
C20 H20B 0.9800 . ?
C20 H20C 0.9800 . ?
C2 H2A 0.9900 . ?
C2 H2B 0.9900 . ?
C2 C3 1.540(3) . ?
C42 H42A 0.9800 . ?
C42 H42B 0.9800 . ?
C42 H42C 0.9800 . ?
C6 H6A 0.9900 . ?
C6 H6B 0.9900 . ?
C6 C5 1.524(3) . ?
C23 H23A 0.9900 . ?
C23 H23B 0.9900 . ?
C23 C24 1.531(3) . ?
C13 H13 1.0000 . ?
C13 C15 1.510(3) . ?
C13 C14 1.514(3) . ?
C17 H17A 0.9800 . ?
C17 H17B 0.9800 . ?
C17 H17C 0.9800 . ?
C39 H39A 0.9800 . ?
C39 H39B 0.9800 . ?
C39 H39C 0.9800 . ?
C18 H18A 0.9800 . ?
C18 H18B 0.9800 . ?
C18 H18C 0.9800 . ?
C36 H36A 0.9800 . ?
C36 H36B 0.9800 . ?
C36 H36C 0.9800 . ?
C38 H38A 0.9800 . ?
C38 H38B 0.9800 . ?
C38 H38C 0.9800 . ?
C27 H27A 0.9900 . ?
C27 H27B 0.9900 . ?
C27 C26 1.526(3) . ?
C35 H35A 0.9800 . ?
C35 H35B 0.9800 . ?
C35 H35C 0.9800 . ?
C24 H24A 0.9900 . ?
C24 H24B 0.9900 . ?
C24 C25 1.522(3) . ?
C3 H3A 0.9900 . ?
C3 H3B 0.9900 . ?
C3 C4 1.515(3) . ?
C5 H5A 0.9900 . ?
C5 H5B 0.9900 . ?
C5 C4 1.540(3) . ?
C26 H26A 0.9900 . ?
C26 H26B 0.9900 . ?
C26 C25 1.530(3) . ?
C25 H25A 0.9900 . ?
C25 H25B 0.9900 . ?
C15 H15A 0.9800 . ?
C15 H15B 0.9800 . ?
C15 H15C 0.9800 . ?
C14 H14A 0.9800 . ?
C14 H14B 0.9800 . ?
C14 H14C 0.9800 . ?
C4 H4A 0.9900 . ?
C4 H4B 0.9900 . ?

loop_
_geom_torsion_atom_site_label_1
_geom_torsion_atom_site_label_2
_geom_torsion_atom_site_label_3
_geom_torsion_atom_site_label_4
_geom_torsion
_geom_torsion_site_symmetry_1
_geom_torsion_site_symmetry_2
_geom_torsion_site_symmetry_3
_geom_torsion_site_symmetry_4
_geom_torsion_publ_flag
S1 C1 C2 C3 -67.0(2) . . . . ?
S1 C6 C5 C4 -86.0(2) . . . . ?
P1 C7 C8 C9 170.04(14) . . . . ?
P1 C7 C8 C13 -11.0(2) . . . . ?
P1 C1 C2 C3 113.37(17) . . . . ?
P2 C22 C23 C24 118.88(18) . . . . ?
S2 C22 C23 C24 -61.5(2) . . . . ?
S2 C27 C26 C25 -84.7(2) . . . . ?
C12 C7 C8 C9 -0.9(3) . . . . ?
C12 C7 C8 C13 178.04(17) . . . . ?
C11 C10 C16 C17 46.4(3) . . . . ?
C11 C10 C16 C18 -78.4(2) . . . . ?
C11 C10 C9 C8 1.7(3) . . . . ?
C11 C12 C7 P1 -169.28(14) . . . . ?
C11 C12 C7 C8 1.5(3) . . . . ?
C11 C12 C19 C21 -46.1(2) . . . . ?
C11 C12 C19 C20 79.2(2) . . . . ?
C32 C31 C30 C29 2.1(3) . . . . ?
C32 C31 C37 C39 50.0(3) . . . . ?
C32 C31 C37 C38 -74.1(2) . . . . ?
C32 C33 C28 P2 -166.75(14) . . . . ?
C32 C33 C28 C29 3.0(3) . . . . ?
C32 C33 C40 C41 -47.1(2) . . . . ?
C32 C33 C40 C42 77.8(2) . . . . ?
C28 P2 C22 S2 -2.79(15) . . . . ?
C28 P2 C22 C23 176.85(15) . . . . ?
C28 C33 C32 C31 -1.5(3) . . . . ?
C28 C33 C40 C41 133.78(18) . . . . ?
C28 C33 C40 C42 -101.4(2) . . . . ?
C28 C29 C30 C31 -0.6(3) . . . . ?
C28 C29 C34 C36 92.2(2) . . . . ?
C28 C29 C34 C35 -143.45(19) . . . . ?
C7 P1 C1 S1 2.49(15) . . . . ?
C7 P1 C1 C2 -177.88(15) . . . . ?
C7 C12 C11 C10 -0.5(3) . . . . ?
C7 C12 C19 C21 135.39(18) . . . . ?
C7 C12 C19 C20 -99.4(2) . . . . ?
C7 C8 C9 C10 -0.7(3) . . . . ?
C7 C8 C13 C15 141.4(2) . . . . ?
C7 C8 C13 C14 -94.8(2) . . . . ?
C16 C10 C11 C12 175.63(17) . . . . ?
C16 C10 C9 C8 -175.07(17) . . . . ?
C9 C10 C11 C12 -1.0(3) . . . . ?
C9 C10 C16 C17 -137.05(19) . . . . ?
C9 C10 C16 C18 98.2(2) . . . . ?
C9 C8 C13 C15 -39.7(3) . . . . ?
C9 C8 C13 C14 84.2(2) . . . . ?
C30 C31 C32 C33 -1.1(3) . . . . ?
C30 C31 C37 C39 -132.1(2) . . . . ?
C30 C31 C37 C38 103.9(2) . . . . ?
C30 C29 C28 P2 167.74(13) . . . . ?
C30 C29 C28 C33 -2.0(3) . . . . ?
C30 C29 C34 C36 -84.8(2) . . . . ?
C30 C29 C34 C35 39.6(3) . . . . ?
C37 C31 C32 C33 176.93(17) . . . . ?
C37 C31 C30 C29 -175.91(17) . . . . ?
C40 C33 C32 C31 179.34(16) . . . . ?
C40 C33 C28 P2 12.4(2) . . . . ?
C40 C33 C28 C29 -177.82(16) . . . . ?
C34 C29 C28 P2 -9.3(2) . . . . ?
C34 C29 C28 C33 -179.02(16) . . . . ?
C34 C29 C30 C31 176.48(17) . . . . ?
C19 C12 C11 C10 -179.12(17) . . . . ?
C19 C12 C7 P1 9.3(2) . . . . ?
C19 C12 C7 C8 -179.92(16) . . . . ?
C1 S1 C6 C5 67.84(18) . . . . ?
C1 P1 C7 C12 -86.54(16) . . . . ?
C1 P1 C7 C8 102.64(16) . . . . ?
C1 C2 C3 C4 91.1(2) . . . . ?
C22 P2 C28 C33 -88.76(16) . . . . ?
C22 P2 C28 C29 101.52(15) . . . . ?
C22 S2 C27 C26 69.98(19) . . . . ?
C22 C23 C24 C25 89.8(2) . . . . ?
C2 C3 C4 C5 -67.0(3) . . . . ?
C6 S1 C1 P1 179.45(12) . . . . ?
C6 S1 C1 C2 -0.17(19) . . . . ?
C6 C5 C4 C3 63.6(3) . . . . ?
C23 C24 C25 C26 -68.0(3) . . . . ?
C13 C8 C9 C10 -179.68(18) . . . . ?
C27 S2 C22 P2 173.60(13) . . . . ?
C27 S2 C22 C23 -6.02(19) . . . . ?
C27 C26 C25 C24 63.6(3) . . . . ?
